data_7210425
loop_
_publ_author_name
'Bu\<car, Dejan-Kre\<simir'
'Filip, Stefan'
'Arhangelskis, Mihails'
'Lloyd, Gareth O.'
'Jones, William'

_publ_section_title
;
 Advantages of mechanochemical cocrystallisation in the solid-state
 chemistry of pigments: colour-tuned fluorescein cocrystals
;
_journal_issue 32
_journal_name_full CrystEngComm
_journal_page_first 6289
_journal_paper_doi 10.1039/c3ce41013g
_journal_volume 15
_journal_year 2013
_chemical_absolute_configuration unk
_chemical_formula_moiety 'C20 H12 O5, 2(C13 H9 N)'
_chemical_formula_sum 'C46 H30 N2 O5'
_chemical_formula_weight 690.72
_space_group_IT_number 36
_symmetry_cell_setting orthorhombic
_symmetry_space_group_name_Hall 'C 2c -2'
_symmetry_space_group_name_H-M 'C m c 21'
_atom_sites_solution_hydrogens geom
_atom_sites_solution_primary direct
_atom_sites_solution_secondary difmap
_audit_creation_date 2012-10-26T19:37:44-00:00
_audit_creation_method 'WinGX routine CIF_UPDATE'
_cell_angle_alpha 90
_cell_angle_beta 90
_cell_angle_gamma 90
_cell_formula_units_Z 4
_cell_length_a 27.6912(12)
_cell_length_b 15.3574(9)
_cell_length_c 7.8814(4)
_cell_measurement_reflns_used 4217
_cell_measurement_temperature 120(2)
_cell_measurement_theta_max 25.35
_cell_measurement_theta_min 1.00
_cell_volume 3351.7(3)
_computing_cell_refinement 'HKL Scalepack (Otwinowski & Minor, 1997)'
_computing_data_collection 'Collect (Nonius BV, 1997-2000)'
_computing_data_reduction 'HKL Denzo, Scalepack (Otwinowski & Minor, 1997)'
_computing_molecular_graphics 'Mercury (Macrae, 2008)'
_computing_publication_material 'WinGX (Farrugia, 1999)'
_computing_structure_refinement 'SHELXL (Sheldrick, 2008)'
_computing_structure_solution 'SHELXS (Sheldrick, 2008)'
_diffrn_ambient_temperature 120(2)
_diffrn_detector_area_resol_mean 9
_diffrn_measured_fraction_theta_full 0.995
_diffrn_measured_fraction_theta_max 0.995
_diffrn_measurement_device_type KappaCCD
_diffrn_measurement_method 'CCD phi and omega scans'
_diffrn_radiation_monochromator graphite
_diffrn_radiation_type MoK\a
_diffrn_radiation_wavelength 0.71073
_diffrn_reflns_av_R_equivalents 0.0388
_diffrn_reflns_av_unetI/netI 0.0533
_diffrn_reflns_limit_h_max 26
_diffrn_reflns_limit_h_min -32
_diffrn_reflns_limit_k_max 17
_diffrn_reflns_limit_k_min -18
_diffrn_reflns_limit_l_max 8
_diffrn_reflns_limit_l_min -9
_diffrn_reflns_number 4864
_diffrn_reflns_theta_full 25
_diffrn_reflns_theta_max 25
_diffrn_reflns_theta_min 3.65
_exptl_absorpt_coefficient_mu 0.089
_exptl_absorpt_correction_T_max 0.991
_exptl_absorpt_correction_T_min 0.979
_exptl_absorpt_correction_type multi-scan
_exptl_absorpt_process_details
;
multi-scan from symmetry-related measurements Sortav (Blessing 1995)
;
_exptl_crystal_colour 'pale orange'
_exptl_crystal_density_diffrn 1.369
_exptl_crystal_density_method 'not measured'
_exptl_crystal_description plate
_exptl_crystal_F_000 1440
_exptl_crystal_size_max 0.37
_exptl_crystal_size_mid 0.2
_exptl_crystal_size_min 0.1
_refine_diff_density_max 0.161
_refine_diff_density_min -0.183
_refine_diff_density_rms 0.037
_refine_ls_extinction_method none
_refine_ls_goodness_of_fit_ref 0.972
_refine_ls_hydrogen_treatment constr
_refine_ls_matrix_type full
_refine_ls_number_parameters 257
_refine_ls_number_reflns 2671
_refine_ls_number_restraints 1
_refine_ls_restrained_S_all 0.972
_refine_ls_R_factor_all 0.0521
_refine_ls_R_factor_gt 0.0383
_refine_ls_shift/su_max 0
_refine_ls_shift/su_mean 0
_refine_ls_structure_factor_coef Fsqd
_refine_ls_weighting_details 'calc w=1/[\s^2^(Fo^2^)+(0.0339P)^2^+0.0000P] where P=(Fo^2^+2Fc^2^)/3'
_refine_ls_weighting_scheme calc
_refine_ls_wR_factor_gt 0.0756
_refine_ls_wR_factor_ref 0.0808
_reflns_number_gt 2221
_reflns_number_total 2671
_reflns_threshold_expression >2\s(I)
_cod_data_source_file c3ce41013g.txt
_cod_data_source_block 6
_cod_database_code 7210425

loop_
_symmetry_equiv_pos_as_xyz
'x, y, z'
'-x, -y, z+1/2'
'-x, y, z'
'x, -y, z+1/2'
'x+1/2, y+1/2, z'
'-x+1/2, -y+1/2, z+1/2'
'-x+1/2, y+1/2, z'
'x+1/2, -y+1/2, z+1/2'

loop_
_atom_site_label
_atom_site_type_symbol
_atom_site_fract_x
_atom_site_fract_y
_atom_site_fract_z
_atom_site_U_iso_or_equiv
_atom_site_adp_type
_atom_site_occupancy
_atom_site_symmetry_multiplicity
_atom_site_calc_flag
_atom_site_refinement_flags
O1 O 0.5 0.28535(13) 0.1012(3) 0.0214(5) Uani 1 2 d S
O3 O 0.5 0.04932(13) 0.2438(3) 0.0227(6) Uani 1 2 d S
O2 O 0.5 0.42775(14) 0.0333(3) 0.0276(6) Uani 1 2 d S
O4 O 0.33058(6) 0.03415(10) 0.2592(2) 0.0283(4) Uani 1 1 d .
H4O H 0.3063 0.0574 0.2205 0.042 Uiso 1 1 calc R
N1 N 0.24579(7) 0.08618(13) 0.1143(3) 0.0270(5) Uani 1 1 d .
C1 C 0.5 0.3522(2) -0.0120(4) 0.0199(8) Uani 1 2 d S
C2 C 0.5 0.3163(2) -0.1859(4) 0.0200(8) Uani 1 2 d S
C14 C 0.45691(8) 0.08230(14) 0.1817(3) 0.0191(5) Uani 1 1 d .
C7 C 0.5 0.2262(2) -0.1744(4) 0.0191(7) Uani 1 2 d S
C12 C 0.37053(8) 0.07286(15) 0.1926(3) 0.0218(5) Uani 1 1 d .
C13 C 0.41555(8) 0.04330(15) 0.2455(3) 0.0215(5) Uani 1 1 d .
H13 H 0.4179 -0.0022 0.323 0.026 Uiso 1 1 calc R
C9 C 0.45515(8) 0.15050(14) 0.0656(3) 0.0199(5) Uani 1 1 d .
C3 C 0.5 0.3596(2) -0.3395(4) 0.0219(8) Uani 1 2 d S
H3 H 0.5 0.4201 -0.3445 0.026 Uiso 1 2 calc SR
C26 C 0.17945(9) 0.01890(15) -0.0387(3) 0.0240(6) Uani 1 1 d .
C4 C 0.5 0.3099(2) -0.4848(5) 0.0251(8) Uani 1 2 d S
H4 H 0.5 0.3368 -0.5905 0.03 Uiso 1 2 calc SR
C20 C 0.17663(9) 0.17486(15) 0.0198(3) 0.0241(6) Uani 1 1 d .
C22 C 0.11114(9) 0.09885(17) -0.1475(3) 0.0284(6) Uani 1 1 d .
H22 H 0.0952 0.1512 -0.1672 0.034 Uiso 1 1 calc R
C6 C 0.5 0.1761(2) -0.3201(5) 0.0250(8) Uani 1 2 d S
H6 H 0.5 0.1156 -0.3144 0.03 Uiso 1 2 calc SR
C8 C 0.5 0.1975(2) 0.0106(4) 0.0194(8) Uani 1 2 d S
C21 C 0.15553(9) 0.09895(16) -0.0596(3) 0.0238(6) Uani 1 1 d .
C15 C 0.22074(9) 0.16564(16) 0.1078(3) 0.0259(6) Uani 1 1 d .
C11 C 0.36745(8) 0.13978(15) 0.0724(3) 0.0266(6) Uani 1 1 d .
H11 H 0.3375 0.1585 0.0331 0.032 Uiso 1 1 calc R
C27 C 0.22535(8) 0.01868(16) 0.0435(3) 0.0270(6) Uani 1 1 d .
H27 H 0.2421 -0.0338 0.047 0.032 Uiso 1 1 calc R
C10 C 0.40933(8) 0.17765(16) 0.0129(3) 0.0261(6) Uani 1 1 d .
H10 H 0.407 0.2229 -0.0651 0.031 Uiso 1 1 calc R
C5 C 0.5 0.2186(2) -0.4737(5) 0.0289(9) Uani 1 2 d S
H5 H 0.5 0.186 -0.5731 0.035 Uiso 1 2 calc SR
C23 C 0.09125(9) 0.02244(17) -0.2040(3) 0.0331(7) Uani 1 1 d .
H23 H 0.062 0.0235 -0.2619 0.04 Uiso 1 1 calc R
C25 C 0.15817(9) -0.05981(17) -0.0962(3) 0.0285(6) Uani 1 1 d .
H25 H 0.1739 -0.1127 -0.0799 0.034 Uiso 1 1 calc R
C19 C 0.15391(10) 0.25783(16) 0.0224(3) 0.0318(6) Uani 1 1 d .
H19 H 0.1252 0.2661 -0.0368 0.038 Uiso 1 1 calc R
C16 C 0.24062(9) 0.23614(17) 0.1979(3) 0.0336(7) Uani 1 1 d .
H16 H 0.2697 0.2295 0.2553 0.04 Uiso 1 1 calc R
C17 C 0.21692(11) 0.31496(17) 0.2009(4) 0.0368(7) Uani 1 1 d .
H17 H 0.2297 0.361 0.2629 0.044 Uiso 1 1 calc R
C18 C 0.17380(10) 0.32615(17) 0.1114(4) 0.0373(7) Uani 1 1 d .
H18 H 0.1585 0.38 0.1119 0.045 Uiso 1 1 calc R
C24 C 0.11447(9) -0.05702(17) -0.1757(3) 0.0311(6) Uani 1 1 d .
H24 H 0.1 -0.1085 -0.2115 0.037 Uiso 1 1 calc R

loop_
_atom_site_aniso_label
_atom_site_aniso_U_11
_atom_site_aniso_U_22
_atom_site_aniso_U_33
_atom_site_aniso_U_23
_atom_site_aniso_U_13
_atom_site_aniso_U_12
O1 0.0267(13) 0.0198(12) 0.0177(12) -0.0028(11) 0 0
O3 0.0166(12) 0.0207(12) 0.0308(14) 0.0059(10) 0 0
O2 0.0321(14) 0.0200(13) 0.0306(15) -0.0076(11) 0 0
O4 0.0171(9) 0.0325(10) 0.0352(11) 0.0077(8) 0.0004(8) -0.0029(8)
N1 0.0199(11) 0.0323(12) 0.0290(12) 0.0038(10) -0.0008(10) 0.0015(9)
C1 0.0141(17) 0.0189(19) 0.027(2) -0.0013(15) 0 0
C2 0.0159(18) 0.0221(19) 0.022(2) -0.0021(15) 0 0
C14 0.0179(12) 0.0175(12) 0.0218(13) -0.0018(11) -0.0025(11) 0.0008(10)
C7 0.0141(17) 0.0200(18) 0.0231(19) -0.0017(15) 0 0
C12 0.0205(13) 0.0224(12) 0.0226(13) -0.0030(11) 0.0003(11) -0.0037(10)
C13 0.0204(13) 0.0171(12) 0.0269(14) 0.0034(11) 0.0004(11) -0.0013(10)
C9 0.0192(13) 0.0197(13) 0.0209(14) -0.0011(10) -0.0022(10) 0.0005(10)
C3 0.0186(18) 0.0234(19) 0.024(2) 0.0020(15) 0 0
C26 0.0226(13) 0.0269(15) 0.0226(14) -0.0002(11) 0.0060(11) -0.0002(11)
C4 0.0225(19) 0.032(2) 0.021(2) 0.0035(16) 0 0
C20 0.0243(13) 0.0246(13) 0.0232(13) 0.0003(11) 0.0022(12) -0.0009(11)
C22 0.0216(15) 0.0346(15) 0.0291(15) 0.0024(12) 0.0023(12) -0.0007(12)
C6 0.026(2) 0.0203(18) 0.028(2) -0.0032(17) 0 0
C8 0.0224(18) 0.0163(17) 0.0195(19) -0.0010(14) 0 0
C21 0.0214(13) 0.0258(14) 0.0242(14) 0.0030(11) 0.0032(12) 0.0016(11)
C15 0.0264(14) 0.0286(13) 0.0228(13) 0.0031(12) 0.0051(12) -0.0066(11)
C11 0.0192(13) 0.0309(14) 0.0296(16) 0.0036(12) -0.0042(11) 0.0028(11)
C27 0.0250(14) 0.0270(15) 0.0290(15) 0.0039(12) 0.0019(12) 0.0020(11)
C10 0.0268(14) 0.0249(13) 0.0266(15) 0.0053(12) -0.0017(12) 0.0014(11)
C5 0.034(2) 0.029(2) 0.023(2) -0.0065(17) 0 0
C23 0.0251(14) 0.0454(19) 0.0287(16) 0.0002(13) -0.0048(12) -0.0073(13)
C25 0.0305(15) 0.0255(15) 0.0295(15) -0.0046(11) 0.0077(13) -0.0020(12)
C19 0.0320(15) 0.0299(14) 0.0336(16) 0.0010(13) 0.0026(13) 0.0017(12)
C16 0.0346(16) 0.0388(16) 0.0275(15) 0.0021(13) -0.0010(13) -0.0149(13)
C17 0.0547(19) 0.0285(15) 0.0272(16) -0.0027(13) 0.0053(14) -0.0129(14)
C18 0.0535(19) 0.0240(14) 0.0343(16) 0.0025(13) 0.0074(16) -0.0007(13)
C24 0.0272(15) 0.0354(16) 0.0309(15) -0.0037(12) 0.0013(13) -0.0093(12)

loop_
_atom_type_symbol
_atom_type_description
_atom_type_scat_dispersion_real
_atom_type_scat_dispersion_imag
_atom_type_scat_source
C C 0.0033 0.0016 'International Tables Vol C Tables 4.2.6.8 and 6.1.1.4'
H H 0 0 'International Tables Vol C Tables 4.2.6.8 and 6.1.1.4'
N N 0.0061 0.0033 'International Tables Vol C Tables 4.2.6.8 and 6.1.1.4'
O O 0.0106 0.006 'International Tables Vol C Tables 4.2.6.8 and 6.1.1.4'

loop_
_geom_angle_atom_site_label_1
_geom_angle_atom_site_label_2
_geom_angle_atom_site_label_3
_geom_angle
_geom_angle_site_symmetry_1
_geom_angle_site_symmetry_3
C1 O1 C8 111.1(2) . .
C14 O3 C14 118.9(2) 3_655 .
C12 O4 H4O 109.5 . .
C27 N1 C15 117.4(2) . .
O2 C1 O1 121.9(3) . .
O2 C1 C2 129.0(3) . .
O1 C1 C2 109.1(3) . .
C3 C2 C7 122.5(3) . .
C3 C2 C1 129.3(3) . .
C7 C2 C1 108.1(3) . .
O3 C14 C13 115.2(2) . .
O3 C14 C9 122.5(2) . .
C13 C14 C9 122.3(2) . .
C6 C7 C2 120.1(3) . .
C6 C7 C8 129.4(3) . .
C2 C7 C8 110.6(3) . .
O4 C12 C13 118.0(2) . .
O4 C12 C11 122.1(2) . .
C13 C12 C11 119.8(2) . .
C14 C13 C12 119.4(2) . .
C14 C13 H13 120.3 . .
C12 C13 H13 120.3 . .
C14 C9 C10 116.8(2) . .
C14 C9 C8 121.5(2) . .
C10 C9 C8 121.5(2) . .
C4 C3 C2 117.6(3) . .
C4 C3 H3 121.2 . .
C2 C3 H3 121.2 . .
C21 C26 C25 120.8(2) . .
C21 C26 C27 118.4(2) . .
C25 C26 C27 120.9(2) . .
C3 C4 C5 120.1(4) . .
C3 C4 H4 120 . .
C5 C4 H4 120 . .
C15 C20 C19 117.8(2) . .
C15 C20 C21 118.8(2) . .
C19 C20 C21 123.4(2) . .
C23 C22 C21 120.7(2) . .
C23 C22 H22 119.6 . .
C21 C22 H22 119.6 . .
C5 C6 C7 117.8(3) . .
C5 C6 H6 121.1 . .
C7 C6 H6 121.1 . .
C9 C8 C9 111.8(3) . 3_655
C9 C8 C7 114.56(16) . .
C9 C8 C7 114.56(16) 3_655 .
C9 C8 O1 106.85(16) . .
C9 C8 O1 106.85(16) 3_655 .
C7 C8 O1 101.1(2) . .
C26 C21 C22 117.8(2) . .
C26 C21 C20 117.6(2) . .
C22 C21 C20 124.4(2) . .
N1 C15 C16 117.2(2) . .
N1 C15 C20 122.2(2) . .
C16 C15 C20 120.6(2) . .
C10 C11 C12 119.2(2) . .
C10 C11 H11 120.4 . .
C12 C11 H11 120.4 . .
N1 C27 C26 125.3(2) . .
N1 C27 H27 117.3 . .
C26 C27 H27 117.3 . .
C11 C10 C9 122.4(2) . .
C11 C10 H10 118.8 . .
C9 C10 H10 118.8 . .
C6 C5 C4 121.9(3) . .
C6 C5 H5 119 . .
C4 C5 H5 119 . .
C22 C23 C24 120.7(2) . .
C22 C23 H23 119.6 . .
C24 C23 H23 119.6 . .
C24 C25 C26 119.3(3) . .
C24 C25 H25 120.4 . .
C26 C25 H25 120.4 . .
C18 C19 C20 120.9(3) . .
C18 C19 H19 119.6 . .
C20 C19 H19 119.6 . .
C17 C16 C15 119.9(3) . .
C17 C16 H16 120 . .
C15 C16 H16 120 . .
C16 C17 C18 120.4(3) . .
C16 C17 H17 119.8 . .
C18 C17 H17 119.8 . .
C19 C18 C17 120.3(3) . .
C19 C18 H18 119.8 . .
C17 C18 H18 119.8 . .
C25 C24 C23 120.6(3) . .
C25 C24 H24 119.7 . .
C23 C24 H24 119.7 . .

loop_
_geom_bond_atom_site_label_1
_geom_bond_atom_site_label_2
_geom_bond_distance
_geom_bond_site_symmetry_2
O1 C1 1.360(4) .
O1 C8 1.527(3) .
O3 C14 1.385(2) 3_655
O3 C14 1.385(2) .
O2 C1 1.214(4) .
O4 C12 1.361(3) .
O4 H4O 0.82 .
N1 C27 1.306(3) .
N1 C15 1.404(3) .
C1 C2 1.477(4) .
C2 C3 1.381(4) .
C2 C7 1.387(4) .
C14 C13 1.387(3) .
C14 C9 1.392(3) .
C7 C6 1.382(4) .
C7 C8 1.523(5) .
C12 C13 1.391(3) .
C12 C11 1.400(3) .
C13 H13 0.93 .
C9 C10 1.399(3) .
C9 C8 1.500(3) .
C3 C4 1.377(5) .
C3 H3 0.93 .
C26 C21 1.406(3) .
C26 C25 1.419(3) .
C26 C27 1.427(3) .
C4 C5 1.404(5) .
C4 H4 0.93 .
C20 C15 1.412(3) .
C20 C19 1.421(3) .
C20 C21 1.446(3) .
C22 C23 1.371(4) .
C22 C21 1.411(3) .
C22 H22 0.93 .
C6 C5 1.376(5) .
C6 H6 0.93 .
C8 C9 1.500(3) 3_655
C15 C16 1.407(3) .
C11 C10 1.379(3) .
C11 H11 0.93 .
C27 H27 0.93 .
C10 H10 0.93 .
C5 H5 0.93 .
C23 C24 1.397(3) .
C23 H23 0.93 .
C25 C24 1.364(4) .
C25 H25 0.93 .
C19 C18 1.377(3) .
C19 H19 0.93 .
C16 C17 1.377(4) .
C16 H16 0.93 .
C17 C18 1.397(4) .
C17 H17 0.93 .
C18 H18 0.93 .
C24 H24 0.93 .
